data_7130804
loop_
_publ_author_name
'L\"owe, Pawel'
'Dielmann, Fabian'

_publ_section_title
;
 Crystalline phosphino(silyl)carbenes that readily form transition metal
 complexes
;
_journal_name_full 'Chemical Communications'
_journal_paper_doi 10.1039/D2CC04321A
_journal_year 2022
_chemical_absolute_configuration ad
_chemical_formula_moiety 'C26 H53 Au Cl N6 P Si'
_chemical_formula_sum 'C26 H53 Au Cl N6 P Si'
_chemical_formula_weight 741.22
_space_group_crystal_system orthorhombic
_space_group_IT_number 19
_space_group_name_Hall 'P 2ac 2ab'
_space_group_name_H-M_alt 'P 21 21 21'
_atom_sites_solution_hydrogens geom
_atom_sites_solution_primary dual
_audit_creation_date 2020-06-18
_audit_creation_method
;
Olex2 1.3
(compiled 2020.02.04 svn.rd84adfe8 for OlexSys, GUI svn.r6032)
;
_audit_update_record
;
2022-09-27 deposited with the CCDC.	2022-09-28 downloaded from the CCDC.
;
_cell_angle_alpha 90
_cell_angle_beta 90
_cell_angle_gamma 90
_cell_formula_units_Z 4
_cell_length_a 12.5776(4)
_cell_length_b 14.1333(4)
_cell_length_c 18.1953(6)
_cell_measurement_reflns_used 9941
_cell_measurement_temperature 100
_cell_measurement_theta_max 25.54
_cell_measurement_theta_min 2.24
_cell_volume 3234.45(17)
_computing_cell_refinement 'SAINT v8.37A (Bruker, 2015)'
_computing_data_collection 'Bruker SMART'
_computing_data_reduction 'SAINT v8.37A (Bruker, 2015)'
_computing_molecular_graphics 'Olex2 1.3 (Dolomanov et al., 2009)'
_computing_publication_material 'Olex2 1.3 (Dolomanov et al., 2009)'
_computing_structure_refinement 'SHELXL 2013/4 (Sheldrick, 2015)'
_computing_structure_solution 'SHELXT 2014/5 (Sheldrick, 2014)'
_diffrn_ambient_temperature 100
_diffrn_measured_fraction_theta_full 1.000
_diffrn_measured_fraction_theta_max 0.997
_diffrn_measurement_device_type 'Bruker APEX-II CCD'
_diffrn_measurement_method '\f and \w scans'
_diffrn_radiation_type MoK\a
_diffrn_radiation_wavelength 0.71073
_diffrn_reflns_av_R_equivalents 0.0555
_diffrn_reflns_av_unetI/netI 0.0398
_diffrn_reflns_Laue_measured_fraction_full 1.000
_diffrn_reflns_Laue_measured_fraction_max 0.997
_diffrn_reflns_limit_h_max 17
_diffrn_reflns_limit_h_min -16
_diffrn_reflns_limit_k_max 19
_diffrn_reflns_limit_k_min -19
_diffrn_reflns_limit_l_max 24
_diffrn_reflns_limit_l_min -24
_diffrn_reflns_number 48349
_diffrn_reflns_point_group_measured_fraction_full 1.000
_diffrn_reflns_point_group_measured_fraction_max 0.996
_diffrn_reflns_theta_full 25.242
_diffrn_reflns_theta_max 29.025
_diffrn_reflns_theta_min 1.824
_diffrn_source_current 0.6
_diffrn_source_power 0.03
_diffrn_source_voltage 50.0
_diffrn_standards_number 0
_exptl_absorpt_coefficient_mu 4.742
_exptl_absorpt_correction_T_max 1.0000
_exptl_absorpt_correction_T_min 0.7393
_exptl_absorpt_correction_type none
_exptl_absorpt_process_details
;
SADABS-2016/2 (Bruker,2016/2) was used for absorption correction.
wR2(int) was 0.1135 before and 0.0576 after correction.
The Ratio of minimum to maximum transmission is 0.7393.
The \l/2 correction factor is Not present.
;
_exptl_crystal_colour 'clear colourless'
_exptl_crystal_colour_lustre clear
_exptl_crystal_colour_primary colourless
_exptl_crystal_density_diffrn 1.522
_exptl_crystal_description block
_exptl_crystal_F_000 1504
_exptl_crystal_size_max 0.182
_exptl_crystal_size_mid 0.165
_exptl_crystal_size_min 0.155
_refine_diff_density_max 2.029
_refine_diff_density_min -0.451
_refine_diff_density_rms 0.161
_refine_ls_abs_structure_details
;
 Flack x determined using 3290 quotients [(I+)-(I-)]/[(I+)+(I-)]
 (Parsons and Flack (2004), Acta Cryst. A60, s61).
;
_refine_ls_abs_structure_Flack -0.017(3)
_refine_ls_extinction_method none
_refine_ls_goodness_of_fit_ref 1.121
_refine_ls_hydrogen_treatment constr
_refine_ls_matrix_type full
_refine_ls_number_parameters 340
_refine_ls_number_reflns 8586
_refine_ls_number_restraints 0
_refine_ls_restrained_S_all 1.121
_refine_ls_R_factor_all 0.0413
_refine_ls_R_factor_gt 0.0355
_refine_ls_shift/su_max 0.001
_refine_ls_shift/su_mean 0.000
_refine_ls_structure_factor_coef Fsqd
_refine_ls_weighting_details 'w=1/[\s^2^(Fo^2^)+(0.0467P)^2^] where P=(Fo^2^+2Fc^2^)/3'
_refine_ls_weighting_scheme calc
_refine_ls_wR_factor_gt 0.0820
_refine_ls_wR_factor_ref 0.0845
_reflns_Friedel_coverage 0.801
_reflns_Friedel_fraction_full 1.000
_reflns_Friedel_fraction_max 0.995
_reflns_number_gt 7858
_reflns_number_total 8586
_reflns_threshold_expression 'I > 2\s(I)'
_cod_data_source_file d2cc04321a2.cif
_cod_data_source_block p212121_a
_cod_database_code 7130804
_shelxl_version_number 2013-4
_shelx_space_group_comment
;
The symmetry employed for this shelxl refinement is uniquely defined
by the following loop, which should always be used as a source of
symmetry information in preference to the above space-group names.
They are only intended as comments.
;
_shelx_estimated_absorpt_t_max 0.527
_shelx_estimated_absorpt_t_min 0.479
_olex2_refinement_description
;
1. Fixed Uiso
 At 1.2 times of:
  All C(H,H) groups
 At 1.5 times of:
  All C(H,H,H) groups
2.a Secondary CH2 refined with riding coordinates:
 C6(H6A,H6B), C3(H3A,H3B), C7(H7A,H7B), C4(H4A,H4B)
2.b Idealised Me refined as rotating group:
 C13(H13A,H13B,H13C), C21(H21A,H21B,H21C), C26(H26A,H26B,H26C), C19(H19A,H19B,
 H19C), C17(H17A,H17B,H17C), C9(H9A,H9B,H9C), C24(H24A,H24B,H24C), C25(H25A,
 H25B,H25C), C14(H14A,H14B,H14C), C22(H22A,H22B,H22C), C11(H11A,H11B,H11C),
 C15(H15A,H15B,H15C), C18(H18A,H18B,H18C), C10(H10A,H10B,H10C), C23(H23A,H23B,
 H23C)
;
_olex2_date_sample_data_collection 2020-06-17
_olex2_date_sample_submission 2020-06-17
_olex2_submission_original_sample_id pl475
_olex2_submission_special_instructions 'No special instructions were received'

loop_
_space_group_symop_operation_xyz
'x, y, z'
'-x+1/2, -y, z+1/2'
'-x, y+1/2, -z+1/2'
'x+1/2, -y+1/2, -z'

loop_
_atom_site_label
_atom_site_type_symbol
_atom_site_fract_x
_atom_site_fract_y
_atom_site_fract_z
_atom_site_U_iso_or_equiv
_atom_site_adp_type
_atom_site_occupancy
_atom_site_site_symmetry_order
_atom_site_calc_flag
_atom_site_refinement_flags_posn
_atom_site_refinement_flags_adp
_atom_site_refinement_flags_occupancy
_atom_site_disorder_assembly
_atom_site_disorder_group
Au1 Au 0.67071(2) 0.39583(2) 0.45200(2) 0.02448(8) Uani 1 1 d . . . . .
P1 P 0.70279(13) 0.51395(11) 0.59407(9) 0.0197(3) Uani 1 1 d . . . . .
Cl1 Cl 0.60582(18) 0.26627(14) 0.38966(10) 0.0402(5) Uani 1 1 d . . . . .
Si1 Si 0.79330(15) 0.59696(12) 0.44815(11) 0.0262(3) Uani 1 1 d . . . . .
N1 N 0.6296(4) 0.4434(3) 0.6373(3) 0.0204(10) Uani 1 1 d . . . . .
N4 N 0.7396(4) 0.5908(4) 0.6511(3) 0.0239(11) Uani 1 1 d . . . . .
N5 N 0.7955(4) 0.7474(4) 0.6656(3) 0.0233(12) Uani 1 1 d . . . . .
N2 N 0.4611(4) 0.3945(4) 0.5929(3) 0.0247(11) Uani 1 1 d . . . . .
N6 N 0.9132(5) 0.6334(4) 0.6899(3) 0.0249(12) Uani 1 1 d . . . . .
C5 C 0.8126(5) 0.6516(4) 0.6665(3) 0.0218(13) Uani 1 1 d . . . . .
C13 C 0.7866(7) 0.2788(6) 0.6109(5) 0.040(2) Uani 1 1 d . . . . .
H13A H 0.7856 0.2823 0.5571 0.060 Uiso 1 1 calc R U . . .
H13B H 0.8452 0.2379 0.6268 0.060 Uiso 1 1 calc R U . . .
H13C H 0.7966 0.3424 0.6313 0.060 Uiso 1 1 calc R U . . .
C6 C 0.8867(5) 0.7952(5) 0.6992(4) 0.0252(14) Uani 1 1 d . . . . .
H6A H 0.8710 0.8138 0.7505 0.030 Uiso 1 1 calc R U . . .
H6B H 0.9069 0.8523 0.6709 0.030 Uiso 1 1 calc R U . . .
C8 C 0.4048(6) 0.4875(5) 0.5852(4) 0.0311(15) Uani 1 1 d . . . . .
N3 N 0.5885(5) 0.2862(4) 0.6046(3) 0.0270(13) Uani 1 1 d . . . . .
C2 C 0.5641(5) 0.3786(4) 0.6110(3) 0.0220(13) Uani 1 1 d . . . . .
C3 C 0.4194(6) 0.3094(5) 0.5560(4) 0.0315(15) Uani 1 1 d . . . . .
H3A H 0.4215 0.3165 0.5019 0.038 Uiso 1 1 calc R U . . .
H3B H 0.3454 0.2960 0.5715 0.038 Uiso 1 1 calc R U . . .
C7 C 0.9725(6) 0.7223(5) 0.6964(4) 0.0296(15) Uani 1 1 d . . . . .
H7A H 1.0194 0.7321 0.6534 0.035 Uiso 1 1 calc R U . . .
H7B H 1.0159 0.7233 0.7417 0.035 Uiso 1 1 calc R U . . .
C21 C 0.9860(6) 0.4965(5) 0.6219(5) 0.0343(17) Uani 1 1 d . . . . .
H21A H 0.9187 0.4880 0.5955 0.051 Uiso 1 1 calc R U . . .
H21B H 1.0208 0.4349 0.6281 0.051 Uiso 1 1 calc R U . . .
H21C H 1.0326 0.5386 0.5937 0.051 Uiso 1 1 calc R U . . .
C26 C 0.8798(7) 0.6854(5) 0.4949(4) 0.0349(17) Uani 1 1 d . . . . .
H26A H 0.8366 0.7244 0.5278 0.052 Uiso 1 1 calc R U . . .
H26B H 0.9139 0.7258 0.4580 0.052 Uiso 1 1 calc R U . . .
H26C H 0.9346 0.6524 0.5234 0.052 Uiso 1 1 calc R U . . .
C16 C 0.6888(6) 0.7908(5) 0.6704(4) 0.0319(16) Uani 1 1 d . . . . .
C19 C 0.7017(6) 0.8986(5) 0.6731(5) 0.0409(18) Uani 1 1 d . . . . .
H19A H 0.7396 0.9164 0.7181 0.061 Uiso 1 1 calc R U . . .
H19B H 0.6313 0.9285 0.6728 0.061 Uiso 1 1 calc R U . . .
H19C H 0.7422 0.9199 0.6302 0.061 Uiso 1 1 calc R U . . .
C17 C 0.6333(7) 0.7568(6) 0.7398(5) 0.0412(19) Uani 1 1 d . . . . .
H17A H 0.6203 0.6885 0.7363 0.062 Uiso 1 1 calc R U . . .
H17B H 0.5654 0.7900 0.7453 0.062 Uiso 1 1 calc R U . . .
H17C H 0.6784 0.7698 0.7826 0.062 Uiso 1 1 calc R U . . .
C12 C 0.6820(6) 0.2384(4) 0.6381(4) 0.0298(15) Uani 1 1 d . . . . .
C4 C 0.4937(7) 0.2333(5) 0.5813(4) 0.0330(16) Uani 1 1 d . . . . .
H4A H 0.4629 0.1972 0.6228 0.040 Uiso 1 1 calc R U . . .
H4B H 0.5108 0.1891 0.5408 0.040 Uiso 1 1 calc R U . . .
C1 C 0.7310(5) 0.5081(4) 0.5071(4) 0.0231(13) Uani 1 1 d . . . . .
C9 C 0.4286(7) 0.5512(6) 0.6501(5) 0.0412(19) Uani 1 1 d . . . . .
H9A H 0.4164 0.5164 0.6959 0.062 Uiso 1 1 calc R U . . .
H9B H 0.3819 0.6067 0.6484 0.062 Uiso 1 1 calc R U . . .
H9C H 0.5029 0.5718 0.6479 0.062 Uiso 1 1 calc R U . . .
C24 C 0.8759(7) 0.5366(5) 0.3769(4) 0.0348(17) Uani 1 1 d . . . . .
H24A H 0.9074 0.5840 0.3443 0.052 Uiso 1 1 calc R U . . .
H24B H 0.8310 0.4936 0.3482 0.052 Uiso 1 1 calc R U . . .
H24C H 0.9325 0.5004 0.4010 0.052 Uiso 1 1 calc R U . . .
C25 C 0.6863(7) 0.6679(5) 0.4027(4) 0.0378(18) Uani 1 1 d . . . . .
H25A H 0.6462 0.7029 0.4400 0.057 Uiso 1 1 calc R U . . .
H25B H 0.6382 0.6254 0.3761 0.057 Uiso 1 1 calc R U . . .
H25C H 0.7184 0.7126 0.3680 0.057 Uiso 1 1 calc R U . . .
C14 C 0.6758(8) 0.2469(7) 0.7208(4) 0.050(2) Uani 1 1 d . . . . .
H14A H 0.6741 0.3139 0.7346 0.075 Uiso 1 1 calc R U . . .
H14B H 0.7382 0.2166 0.7429 0.075 Uiso 1 1 calc R U . . .
H14C H 0.6112 0.2156 0.7385 0.075 Uiso 1 1 calc R U . . .
C22 C 0.8951(7) 0.4756(5) 0.7449(5) 0.0386(18) Uani 1 1 d . . . . .
H22A H 0.8881 0.5038 0.7939 0.058 Uiso 1 1 calc R U . . .
H22B H 0.9284 0.4131 0.7491 0.058 Uiso 1 1 calc R U . . .
H22C H 0.8246 0.4690 0.7226 0.058 Uiso 1 1 calc R U . . .
C20 C 0.9644(6) 0.5395(5) 0.6967(4) 0.0301(16) Uani 1 1 d . . . . .
C11 C 0.4349(7) 0.5341(5) 0.5133(5) 0.0390(18) Uani 1 1 d . . . . .
H11A H 0.5083 0.5571 0.5162 0.058 Uiso 1 1 calc R U . . .
H11B H 0.3871 0.5874 0.5038 0.058 Uiso 1 1 calc R U . . .
H11C H 0.4290 0.4880 0.4733 0.058 Uiso 1 1 calc R U . . .
C15 C 0.6784(11) 0.1354(6) 0.6169(8) 0.078(4) Uani 1 1 d . . . . .
H15A H 0.6162 0.1054 0.6394 0.117 Uiso 1 1 calc R U . . .
H15B H 0.7432 0.1038 0.6341 0.117 Uiso 1 1 calc R U . . .
H15C H 0.6736 0.1299 0.5633 0.117 Uiso 1 1 calc R U . . .
C18 C 0.6237(7) 0.7694(6) 0.6017(5) 0.045(2) Uani 1 1 d . . . . .
H18A H 0.6617 0.7926 0.5583 0.068 Uiso 1 1 calc R U . . .
H18B H 0.5545 0.8009 0.6053 0.068 Uiso 1 1 calc R U . . .
H18C H 0.6131 0.7009 0.5975 0.068 Uiso 1 1 calc R U . . .
C10 C 0.2888(7) 0.4681(7) 0.5873(6) 0.047(2) Uani 1 1 d . . . . .
H10A H 0.2692 0.4283 0.5453 0.071 Uiso 1 1 calc R U . . .
H10B H 0.2496 0.5279 0.5848 0.071 Uiso 1 1 calc R U . . .
H10C H 0.2710 0.4352 0.6331 0.071 Uiso 1 1 calc R U . . .
C23 C 1.0679(7) 0.5529(6) 0.7377(6) 0.045(2) Uani 1 1 d . . . . .
H23A H 1.1134 0.5969 0.7105 0.068 Uiso 1 1 calc R U . . .
H23B H 1.1040 0.4918 0.7426 0.068 Uiso 1 1 calc R U . . .
H23C H 1.0532 0.5787 0.7867 0.068 Uiso 1 1 calc R U . . .

loop_
_atom_site_aniso_label
_atom_site_aniso_U_11
_atom_site_aniso_U_22
_atom_site_aniso_U_33
_atom_site_aniso_U_23
_atom_site_aniso_U_13
_atom_site_aniso_U_12
Au1 0.02911(13) 0.02184(11) 0.02248(11) -0.00094(10) 0.00057(10) -0.00326(11)
P1 0.0184(8) 0.0152(7) 0.0253(8) -0.0002(6) -0.0017(6) -0.0008(6)
Cl1 0.0529(13) 0.0343(9) 0.0334(9) -0.0108(7) 0.0043(8) -0.0141(9)
Si1 0.0297(9) 0.0210(8) 0.0280(8) 0.0054(8) 0.0013(7) 0.0003(7)
N1 0.019(3) 0.016(2) 0.027(3) -0.005(2) -0.001(2) -0.002(2)
N4 0.021(3) 0.020(3) 0.031(3) -0.002(2) -0.001(2) -0.004(2)
N5 0.021(3) 0.018(2) 0.031(3) -0.006(2) -0.001(2) -0.003(2)
N2 0.020(3) 0.026(2) 0.028(3) -0.004(2) -0.002(2) -0.007(3)
N6 0.018(3) 0.019(2) 0.038(3) 0.000(2) -0.005(2) -0.002(2)
C5 0.024(4) 0.020(3) 0.022(3) 0.000(2) 0.001(2) -0.002(3)
C13 0.040(5) 0.041(4) 0.040(4) 0.011(3) 0.013(3) 0.017(4)
C6 0.022(4) 0.024(3) 0.030(3) 0.001(2) -0.002(3) -0.006(3)
C8 0.019(4) 0.031(4) 0.043(4) -0.002(3) -0.004(3) 0.002(3)
N3 0.031(3) 0.020(3) 0.030(3) -0.001(2) -0.004(2) -0.004(2)
C2 0.029(4) 0.019(3) 0.018(3) 0.000(2) 0.002(2) -0.002(2)
C3 0.032(4) 0.031(3) 0.032(4) -0.009(3) -0.003(3) -0.011(3)
C7 0.020(4) 0.024(3) 0.045(4) -0.003(3) -0.003(3) -0.009(3)
C21 0.020(4) 0.029(4) 0.055(5) 0.002(3) 0.003(3) 0.007(3)
C26 0.048(5) 0.023(3) 0.034(4) 0.007(3) 0.005(3) -0.010(3)
C16 0.021(4) 0.022(3) 0.053(4) -0.007(3) -0.001(3) 0.003(3)
C19 0.035(4) 0.023(3) 0.065(5) -0.010(4) -0.003(3) 0.007(3)
C17 0.029(4) 0.045(4) 0.049(5) -0.013(4) 0.008(3) -0.003(3)
C12 0.035(4) 0.020(3) 0.035(4) 0.001(2) 0.002(3) 0.002(3)
C4 0.044(5) 0.023(3) 0.032(4) -0.005(3) 0.005(3) -0.008(3)
C1 0.021(4) 0.020(3) 0.028(3) 0.002(2) -0.001(3) -0.001(3)
C9 0.034(5) 0.037(4) 0.053(5) -0.014(4) -0.005(4) 0.009(3)
C24 0.036(4) 0.034(4) 0.034(4) 0.004(3) 0.009(3) 0.001(3)
C25 0.047(5) 0.033(4) 0.034(4) 0.006(3) -0.007(4) 0.013(4)
C14 0.038(5) 0.078(6) 0.034(4) 0.023(4) 0.005(4) 0.022(5)
C22 0.044(5) 0.032(4) 0.040(4) 0.014(3) -0.005(4) -0.005(3)
C20 0.024(4) 0.022(3) 0.044(4) 0.010(3) -0.008(3) 0.003(3)
C11 0.037(5) 0.029(4) 0.051(5) 0.002(3) 0.001(4) 0.007(3)
C15 0.076(8) 0.023(4) 0.134(11) -0.011(5) -0.041(8) 0.009(5)
C18 0.036(5) 0.038(4) 0.062(6) -0.010(4) -0.016(4) 0.014(4)
C10 0.023(4) 0.050(5) 0.069(6) -0.003(4) 0.003(4) 0.009(4)
C23 0.033(5) 0.037(4) 0.066(6) 0.011(4) -0.023(4) 0.000(4)

loop_
_atom_type_symbol
_atom_type_description
_atom_type_scat_dispersion_real
_atom_type_scat_dispersion_imag
_atom_type_scat_source
C C 0.0033 0.0016 'International Tables Vol C Tables 4.2.6.8 and 6.1.1.4'
H H 0.0000 0.0000 'International Tables Vol C Tables 4.2.6.8 and 6.1.1.4'
Au Au -2.0133 8.8022 'International Tables Vol C Tables 4.2.6.8 and 6.1.1.4'
Cl Cl 0.1484 0.1585 'International Tables Vol C Tables 4.2.6.8 and 6.1.1.4'
N N 0.0061 0.0033 'International Tables Vol C Tables 4.2.6.8 and 6.1.1.4'
P P 0.1023 0.0942 'International Tables Vol C Tables 4.2.6.8 and 6.1.1.4'
Si Si 0.0817 0.0704 'International Tables Vol C Tables 4.2.6.8 and 6.1.1.4'

loop_
_geom_angle_atom_site_label_1
_geom_angle_atom_site_label_2
_geom_angle_atom_site_label_3
_geom_angle
_geom_angle_site_symmetry_1
_geom_angle_site_symmetry_3
_geom_angle_publ_flag
C1 Au1 Cl1 178.7(2) . . ?
N1 P1 N4 106.3(3) . . ?
N1 P1 C1 125.8(3) . . ?
N4 P1 C1 127.9(3) . . ?
C26 Si1 C24 107.4(4) . . ?
C26 Si1 C25 105.2(4) . . ?
C1 Si1 C26 116.3(3) . . ?
C1 Si1 C24 109.4(3) . . ?
C1 Si1 C25 108.6(4) . . ?
C24 Si1 C25 109.8(4) . . ?
C2 N1 P1 128.7(5) . . ?
C5 N4 P1 144.4(5) . . ?
C5 N5 C6 109.2(6) . . ?
C5 N5 C16 123.5(6) . . ?
C6 N5 C16 119.6(5) . . ?
C2 N2 C8 128.3(6) . . ?
C2 N2 C3 108.4(6) . . ?
C3 N2 C8 120.3(5) . . ?
C5 N6 C7 109.6(5) . . ?
C5 N6 C20 126.9(5) . . ?
C7 N6 C20 122.7(6) . . ?
N4 C5 N5 123.0(6) . . ?
N4 C5 N6 127.2(6) . . ?
N6 C5 N5 109.7(5) . . ?
H13A C13 H13B 109.5 . . ?
H13A C13 H13C 109.5 . . ?
H13B C13 H13C 109.5 . . ?
C12 C13 H13A 109.5 . . ?
C12 C13 H13B 109.5 . . ?
C12 C13 H13C 109.5 . . ?
N5 C6 H6A 111.1 . . ?
N5 C6 H6B 111.1 . . ?
N5 C6 C7 103.5(5) . . ?
H6A C6 H6B 109.0 . . ?
C7 C6 H6A 111.1 . . ?
C7 C6 H6B 111.1 . . ?
N2 C8 C9 110.8(6) . . ?
N2 C8 C11 110.1(6) . . ?
C11 C8 C9 111.5(7) . . ?
C10 C8 N2 107.4(6) . . ?
C10 C8 C9 106.5(7) . . ?
C10 C8 C11 110.4(7) . . ?
C2 N3 C12 125.8(6) . . ?
C2 N3 C4 109.5(6) . . ?
C4 N3 C12 121.9(6) . . ?
N1 C2 N2 124.7(6) . . ?
N1 C2 N3 124.2(6) . . ?
N3 C2 N2 110.9(6) . . ?
N2 C3 H3A 111.2 . . ?
N2 C3 H3B 111.2 . . ?
N2 C3 C4 102.9(6) . . ?
H3A C3 H3B 109.1 . . ?
C4 C3 H3A 111.2 . . ?
C4 C3 H3B 111.2 . . ?
N6 C7 C6 103.1(5) . . ?
N6 C7 H7A 111.1 . . ?
N6 C7 H7B 111.1 . . ?
C6 C7 H7A 111.1 . . ?
C6 C7 H7B 111.1 . . ?
H7A C7 H7B 109.1 . . ?
H21A C21 H21B 109.5 . . ?
H21A C21 H21C 109.5 . . ?
H21B C21 H21C 109.5 . . ?
C20 C21 H21A 109.5 . . ?
C20 C21 H21B 109.5 . . ?
C20 C21 H21C 109.5 . . ?
Si1 C26 H26A 109.5 . . ?
Si1 C26 H26B 109.5 . . ?
Si1 C26 H26C 109.5 . . ?
H26A C26 H26B 109.5 . . ?
H26A C26 H26C 109.5 . . ?
H26B C26 H26C 109.5 . . ?
N5 C16 C19 108.6(6) . . ?
N5 C16 C17 109.6(6) . . ?
N5 C16 C18 110.9(6) . . ?
C17 C16 C19 109.6(6) . . ?
C17 C16 C18 111.8(7) . . ?
C18 C16 C19 106.3(6) . . ?
C16 C19 H19A 109.5 . . ?
C16 C19 H19B 109.5 . . ?
C16 C19 H19C 109.5 . . ?
H19A C19 H19B 109.5 . . ?
H19A C19 H19C 109.5 . . ?
H19B C19 H19C 109.5 . . ?
C16 C17 H17A 109.5 . . ?
C16 C17 H17B 109.5 . . ?
C16 C17 H17C 109.5 . . ?
H17A C17 H17B 109.5 . . ?
H17A C17 H17C 109.5 . . ?
H17B C17 H17C 109.5 . . ?
N3 C12 C13 112.3(6) . . ?
N3 C12 C14 109.4(6) . . ?
N3 C12 C15 108.1(7) . . ?
C14 C12 C13 109.8(7) . . ?
C15 C12 C13 107.8(8) . . ?
C15 C12 C14 109.3(8) . . ?
N3 C4 C3 103.3(5) . . ?
N3 C4 H4A 111.1 . . ?
N3 C4 H4B 111.1 . . ?
C3 C4 H4A 111.1 . . ?
C3 C4 H4B 111.1 . . ?
H4A C4 H4B 109.1 . . ?
P1 C1 Au1 116.1(4) . . ?
P1 C1 Si1 129.1(4) . . ?
Si1 C1 Au1 114.1(4) . . ?
C8 C9 H9A 109.5 . . ?
C8 C9 H9B 109.5 . . ?
C8 C9 H9C 109.5 . . ?
H9A C9 H9B 109.5 . . ?
H9A C9 H9C 109.5 . . ?
H9B C9 H9C 109.5 . . ?
Si1 C24 H24A 109.5 . . ?
Si1 C24 H24B 109.5 . . ?
Si1 C24 H24C 109.5 . . ?
H24A C24 H24B 109.5 . . ?
H24A C24 H24C 109.5 . . ?
H24B C24 H24C 109.5 . . ?
Si1 C25 H25A 109.5 . . ?
Si1 C25 H25B 109.5 . . ?
Si1 C25 H25C 109.5 . . ?
H25A C25 H25B 109.5 . . ?
H25A C25 H25C 109.5 . . ?
H25B C25 H25C 109.5 . . ?
C12 C14 H14A 109.5 . . ?
C12 C14 H14B 109.5 . . ?
C12 C14 H14C 109.5 . . ?
H14A C14 H14B 109.5 . . ?
H14A C14 H14C 109.5 . . ?
H14B C14 H14C 109.5 . . ?
H22A C22 H22B 109.5 . . ?
H22A C22 H22C 109.5 . . ?
H22B C22 H22C 109.5 . . ?
C20 C22 H22A 109.5 . . ?
C20 C22 H22B 109.5 . . ?
C20 C22 H22C 109.5 . . ?
N6 C20 C21 111.3(6) . . ?
N6 C20 C22 109.2(6) . . ?
N6 C20 C23 107.6(6) . . ?
C21 C20 C22 112.4(6) . . ?
C23 C20 C21 109.8(7) . . ?
C23 C20 C22 106.3(6) . . ?
C8 C11 H11A 109.5 . . ?
C8 C11 H11B 109.5 . . ?
C8 C11 H11C 109.5 . . ?
H11A C11 H11B 109.5 . . ?
H11A C11 H11C 109.5 . . ?
H11B C11 H11C 109.5 . . ?
C12 C15 H15A 109.5 . . ?
C12 C15 H15B 109.5 . . ?
C12 C15 H15C 109.5 . . ?
H15A C15 H15B 109.5 . . ?
H15A C15 H15C 109.5 . . ?
H15B C15 H15C 109.5 . . ?
C16 C18 H18A 109.5 . . ?
C16 C18 H18B 109.5 . . ?
C16 C18 H18C 109.5 . . ?
H18A C18 H18B 109.5 . . ?
H18A C18 H18C 109.5 . . ?
H18B C18 H18C 109.5 . . ?
C8 C10 H10A 109.5 . . ?
C8 C10 H10B 109.5 . . ?
C8 C10 H10C 109.5 . . ?
H10A C10 H10B 109.5 . . ?
H10A C10 H10C 109.5 . . ?
H10B C10 H10C 109.5 . . ?
C20 C23 H23A 109.5 . . ?
C20 C23 H23B 109.5 . . ?
C20 C23 H23C 109.5 . . ?
H23A C23 H23B 109.5 . . ?
H23A C23 H23C 109.5 . . ?
H23B C23 H23C 109.5 . . ?

loop_
_geom_bond_atom_site_label_1
_geom_bond_atom_site_label_2
_geom_bond_distance
_geom_bond_site_symmetry_2
_geom_bond_publ_flag
Au1 Cl1 2.3034(18) . ?
Au1 C1 2.024(7) . ?
P1 N1 1.569(6) . ?
P1 N4 1.573(5) . ?
P1 C1 1.624(7) . ?
Si1 C26 1.862(8) . ?
Si1 C1 1.828(7) . ?
Si1 C24 1.867(8) . ?
Si1 C25 1.871(8) . ?
N1 C2 1.320(8) . ?
N4 C5 1.288(8) . ?
N5 C5 1.370(8) . ?
N5 C6 1.465(8) . ?
N5 C16 1.478(9) . ?
N2 C8 1.499(9) . ?
N2 C2 1.356(9) . ?
N2 C3 1.474(8) . ?
N6 C5 1.360(9) . ?
N6 C7 1.466(8) . ?
N6 C20 1.480(9) . ?
C13 H13A 0.9800 . ?
C13 H13B 0.9800 . ?
C13 H13C 0.9800 . ?
C13 C12 1.518(11) . ?
C6 H6A 0.9900 . ?
C6 H6B 0.9900 . ?
C6 C7 1.493(10) . ?
C8 C9 1.514(11) . ?
C8 C11 1.513(11) . ?
C8 C10 1.486(12) . ?
N3 C2 1.347(8) . ?
N3 C12 1.487(10) . ?
N3 C4 1.469(10) . ?
C3 H3A 0.9900 . ?
C3 H3B 0.9900 . ?
C3 C4 1.498(11) . ?
C7 H7A 0.9900 . ?
C7 H7B 0.9900 . ?
C21 H21A 0.9800 . ?
C21 H21B 0.9800 . ?
C21 H21C 0.9800 . ?
C21 C20 1.515(11) . ?
C26 H26A 0.9800 . ?
C26 H26B 0.9800 . ?
C26 H26C 0.9800 . ?
C16 C19 1.533(10) . ?
C16 C17 1.522(11) . ?
C16 C18 1.524(11) . ?
C19 H19A 0.9800 . ?
C19 H19B 0.9800 . ?
C19 H19C 0.9800 . ?
C17 H17A 0.9800 . ?
C17 H17B 0.9800 . ?
C17 H17C 0.9800 . ?
C12 C14 1.511(11) . ?
C12 C15 1.507(10) . ?
C4 H4A 0.9900 . ?
C4 H4B 0.9900 . ?
C9 H9A 0.9800 . ?
C9 H9B 0.9800 . ?
C9 H9C 0.9800 . ?
C24 H24A 0.9800 . ?
C24 H24B 0.9800 . ?
C24 H24C 0.9800 . ?
C25 H25A 0.9800 . ?
C25 H25B 0.9800 . ?
C25 H25C 0.9800 . ?
C14 H14A 0.9800 . ?
C14 H14B 0.9800 . ?
C14 H14C 0.9800 . ?
C22 H22A 0.9800 . ?
C22 H22B 0.9800 . ?
C22 H22C 0.9800 . ?
C22 C20 1.531(10) . ?
C20 C23 1.513(11) . ?
C11 H11A 0.9800 . ?
C11 H11B 0.9800 . ?
C11 H11C 0.9800 . ?
C15 H15A 0.9800 . ?
C15 H15B 0.9800 . ?
C15 H15C 0.9800 . ?
C18 H18A 0.9800 . ?
C18 H18B 0.9800 . ?
C18 H18C 0.9800 . ?
C10 H10A 0.9800 . ?
C10 H10B 0.9800 . ?
C10 H10C 0.9800 . ?
C23 H23A 0.9800 . ?
C23 H23B 0.9800 . ?
C23 H23C 0.9800 . ?

loop_
_geom_torsion_atom_site_label_1
_geom_torsion_atom_site_label_2
_geom_torsion_atom_site_label_3
_geom_torsion_atom_site_label_4
_geom_torsion
_geom_torsion_site_symmetry_1
_geom_torsion_site_symmetry_2
_geom_torsion_site_symmetry_3
_geom_torsion_site_symmetry_4
_geom_torsion_publ_flag
P1 N1 C2 N2 -88.1(8) . . . . ?
P1 N1 C2 N3 97.9(7) . . . . ?
P1 N4 C5 N5 112.3(9) . . . . ?
P1 N4 C5 N6 -72.2(11) . . . . ?
N1 P1 N4 C5 155.0(8) . . . . ?
N1 P1 C1 Au1 -2.9(6) . . . . ?
N1 P1 C1 Si1 167.1(4) . . . . ?
N4 P1 N1 C2 165.6(6) . . . . ?
N4 P1 C1 Au1 178.7(3) . . . . ?
N4 P1 C1 Si1 -11.2(7) . . . . ?
N5 C6 C7 N6 -21.7(7) . . . . ?
N2 C3 C4 N3 -20.8(7) . . . . ?
C5 N5 C6 C7 18.5(7) . . . . ?
C5 N5 C16 C19 176.1(6) . . . . ?
C5 N5 C16 C17 56.4(8) . . . . ?
C5 N5 C16 C18 -67.4(9) . . . . ?
C5 N6 C7 C6 18.7(7) . . . . ?
C5 N6 C20 C21 69.8(9) . . . . ?
C5 N6 C20 C22 -54.8(9) . . . . ?
C5 N6 C20 C23 -169.8(7) . . . . ?
C6 N5 C5 N4 168.9(6) . . . . ?
C6 N5 C5 N6 -7.3(7) . . . . ?
C6 N5 C16 C19 30.2(9) . . . . ?
C6 N5 C16 C17 -89.5(7) . . . . ?
C6 N5 C16 C18 146.6(7) . . . . ?
C8 N2 C2 N1 12.0(10) . . . . ?
C8 N2 C2 N3 -173.2(6) . . . . ?
C8 N2 C3 C4 -176.7(6) . . . . ?
C2 N2 C8 C9 -47.1(10) . . . . ?
C2 N2 C8 C11 76.7(9) . . . . ?
C2 N2 C8 C10 -163.1(7) . . . . ?
C2 N2 C3 C4 21.4(7) . . . . ?
C2 N3 C12 C13 -61.1(9) . . . . ?
C2 N3 C12 C14 61.1(9) . . . . ?
C2 N3 C12 C15 -179.9(8) . . . . ?
C2 N3 C4 C3 14.4(8) . . . . ?
C3 N2 C8 C9 155.0(6) . . . . ?
C3 N2 C8 C11 -81.2(8) . . . . ?
C3 N2 C8 C10 39.0(9) . . . . ?
C3 N2 C2 N1 172.0(6) . . . . ?
C3 N2 C2 N3 -13.3(7) . . . . ?
C7 N6 C5 N4 176.4(6) . . . . ?
C7 N6 C5 N5 -7.6(8) . . . . ?
C7 N6 C20 C21 -99.4(8) . . . . ?
C7 N6 C20 C22 135.9(7) . . . . ?
C7 N6 C20 C23 21.0(10) . . . . ?
C26 Si1 C1 Au1 -164.9(4) . . . . ?
C26 Si1 C1 P1 24.9(7) . . . . ?
C16 N5 C5 N4 20.0(10) . . . . ?
C16 N5 C5 N6 -156.3(6) . . . . ?
C16 N5 C6 C7 168.9(6) . . . . ?
C12 N3 C2 N1 12.5(10) . . . . ?
C12 N3 C2 N2 -162.3(6) . . . . ?
C12 N3 C4 C3 176.5(6) . . . . ?
C4 N3 C2 N1 173.7(6) . . . . ?
C4 N3 C2 N2 -1.1(8) . . . . ?
C4 N3 C12 C13 139.8(7) . . . . ?
C4 N3 C12 C14 -97.9(8) . . . . ?
C4 N3 C12 C15 21.0(10) . . . . ?
C1 P1 N1 C2 -13.0(8) . . . . ?
C1 P1 N4 C5 -26.4(10) . . . . ?
C24 Si1 C1 Au1 -43.1(5) . . . . ?
C24 Si1 C1 P1 146.7(5) . . . . ?
C25 Si1 C1 Au1 76.7(4) . . . . ?
C25 Si1 C1 P1 -93.5(6) . . . . ?
C20 N6 C5 N4 6.0(11) . . . . ?
C20 N6 C5 N5 -178.0(6) . . . . ?
C20 N6 C7 C6 -170.4(6) . . . . ?
